data_4024184
loop_
_publ_author_name
'Victor Mamane'
'Emmanuel Aubert'
'Yves Fort'

_publ_section_title
;
 The Methyl Group as a Source of Structural Diversity in Heterocyclic
 Chemistry: Side Chain Functionalization of Picolines and
 Related Heterocycles
;
_journal_name_full 'Journal of Organic Chemistry'
_journal_page_first 7294
_journal_page_last 7300
_journal_paper_doi 10.1021/jo071209z
_journal_volume 72
_journal_year 2007
_chemical_formula_moiety 'C24 H19 N S3'
_chemical_formula_sum 'C24 H19 N S3'
_chemical_formula_weight 417.58
_chemical_name_common 25
_chemical_name_systematic
;
 2-(tris-phenylsulfanyl-methyl)-pyridine
;
_space_group_IT_number 2
_symmetry_cell_setting triclinic
_symmetry_space_group_name_Hall '-P 1'
_symmetry_space_group_name_H-M 'P -1'
_atom_sites_solution_hydrogens geom
_atom_sites_solution_primary direct
_atom_sites_solution_secondary difmap
_audit_creation_method SHELXL-97
_cell_angle_alpha 92.479(4)
_cell_angle_beta 106.581(4)
_cell_angle_gamma 111.661(4)
_cell_formula_units_Z 2
_cell_length_a 8.2196(4)
_cell_length_b 10.2735(7)
_cell_length_c 13.8570(11)
_cell_measurement_reflns_used 59580
_cell_measurement_temperature 100(2)
_cell_measurement_theta_max 32.02
_cell_measurement_theta_min 3.45
_cell_volume 1027.68(12)
_computing_cell_refinement 'HKL Suite (Otwinoski & Minor, 1997)'
_computing_data_collection 'Collect (Nonius, 1998)'
_computing_data_reduction
;
'HKL Suite (Otwinoski & Minor, 1997)'
'Sortav (Blessing, R. H. (1997) J. Appl. Cryst. 30, 421-426'
;
_computing_molecular_graphics 'ORTEP-3 for Windows (Farrugia, 1997)'
_computing_publication_material
;
'WinGX (Farrugia, 1999) and PLATON (Spek, 2003)'
;
_computing_structure_refinement 'SHELXL-97 (Sheldrick, 1997)'
_computing_structure_solution
;
'SIR92 Altomare, A., Cascarano, G., Giacovazzo, C. & Guagliardi, A. (1993)
 J. Appl. Cryst. 26, 343-350.'
;
_diffrn_ambient_temperature 100(2)
_diffrn_measured_fraction_theta_full 0.993
_diffrn_measured_fraction_theta_max 0.915
_diffrn_measurement_device_type 'Nonius Kappa CCD'
_diffrn_measurement_method oscillation
_diffrn_radiation_monochromator graphite
_diffrn_radiation_source 'fine-focus sealed tube'
_diffrn_radiation_type MoK\a
_diffrn_radiation_wavelength 0.71073
_diffrn_reflns_av_R_equivalents 0.0281
_diffrn_reflns_av_sigmaI/netI 0.0174
_diffrn_reflns_limit_h_max 12
_diffrn_reflns_limit_h_min -11
_diffrn_reflns_limit_k_max 14
_diffrn_reflns_limit_k_min -15
_diffrn_reflns_limit_l_max 20
_diffrn_reflns_limit_l_min -20
_diffrn_reflns_number 59580
_diffrn_reflns_theta_full 30.00
_diffrn_reflns_theta_max 32.02
_diffrn_reflns_theta_min 3.45
_exptl_absorpt_coefficient_mu 0.370
_exptl_absorpt_correction_T_max 0.953
_exptl_absorpt_correction_T_min 0.864
_exptl_absorpt_correction_type multi-scan
_exptl_absorpt_process_details
;
Sortav,  Blessing, R. H. (1995) Acta Cryst. A51, 33-38.
;
_exptl_crystal_colour colorless
_exptl_crystal_density_diffrn 1.349
_exptl_crystal_density_method 'not measured'
_exptl_crystal_description block
_exptl_crystal_F_000 436
_exptl_crystal_size_max 0.26
_exptl_crystal_size_mid 0.24
_exptl_crystal_size_min 0.13
_refine_diff_density_max 0.432
_refine_diff_density_min -0.292
_refine_diff_density_rms 0.053
_refine_ls_extinction_method none
_refine_ls_goodness_of_fit_ref 1.064
_refine_ls_hydrogen_treatment constr
_refine_ls_matrix_type full
_refine_ls_number_parameters 253
_refine_ls_number_reflns 6553
_refine_ls_number_restraints 0
_refine_ls_restrained_S_all 1.064
_refine_ls_R_factor_all 0.0324
_refine_ls_R_factor_gt 0.0291
_refine_ls_shift/su_max 0.002
_refine_ls_shift/su_mean 0.000
_refine_ls_structure_factor_coef Fsqd
_refine_ls_weighting_details 'calc w=1/[\s^2^(Fo^2^)+(0.0371P)^2^+0.4469P] where P=(Fo^2^+2Fc^2^)/3'
_refine_ls_weighting_scheme calc
_refine_ls_wR_factor_gt 0.0765
_refine_ls_wR_factor_ref 0.0780
_reflns_number_gt 6016
_reflns_number_total 6553
_reflns_threshold_expression >2sigma(I)
_cod_data_source_file jo071209z-File005.cif
_cod_data_source_block 25
_cod_database_code 4024184

loop_
_symmetry_equiv_pos_as_xyz
'x, y, z'
'-x, -y, -z'

loop_
_atom_site_label
_atom_site_type_symbol
_atom_site_fract_x
_atom_site_fract_y
_atom_site_fract_z
_atom_site_U_iso_or_equiv
_atom_site_adp_type
_atom_site_occupancy
_atom_site_symmetry_multiplicity
_atom_site_calc_flag
_atom_site_refinement_flags
_atom_site_disorder_assembly
_atom_site_disorder_group
S1 S 0.51925(3) 0.79417(2) 0.292571(17) 0.01406(6) Uani 1 1 d . . .
S3 S 0.69740(3) 0.97375(3) 0.162754(17) 0.01494(6) Uani 1 1 d . . .
S2 S 0.52087(3) 1.07385(2) 0.304185(16) 0.01320(5) Uani 1 1 d . . .
N1 N 0.32222(12) 0.78032(10) 0.05187(6) 0.01844(16) Uani 1 1 d . . .
C21 C 0.95455(13) 1.22047(11) 0.29305(8) 0.01734(18) Uani 1 1 d . . .
H21 H 0.8929 1.2682 0.2490 0.021 Uiso 1 1 calc R . .
C9 C 0.31446(14) 0.77718(11) 0.42142(7) 0.01710(17) Uani 1 1 d . . .
H9 H 0.4265 0.8430 0.4697 0.021 Uiso 1 1 calc R . .
C8 C 0.31082(13) 0.73360(10) 0.32366(7) 0.01366(16) Uani 1 1 d . . .
C2 C 0.32281(12) 0.87132(10) 0.12426(7) 0.01322(16) Uani 1 1 d . . .
C3 C 0.16891(14) 0.90060(11) 0.12118(8) 0.01799(18) Uani 1 1 d . . .
H3 H 0.1743 0.9657 0.1740 0.022 Uiso 1 1 calc R . .
C20 C 0.89163(13) 1.07265(11) 0.27239(7) 0.01549(17) Uani 1 1 d . . .
C19 C 0.49258(13) 1.22287(10) 0.13650(7) 0.01535(17) Uani 1 1 d . . .
H19 H 0.4929 1.1473 0.0946 0.018 Uiso 1 1 calc R . .
C25 C 0.98439(14) 1.00297(12) 0.33628(8) 0.01973(19) Uani 1 1 d . . .
H25 H 0.9443 0.9028 0.3214 0.024 Uiso 1 1 calc R . .
C23 C 1.19683(14) 1.22761(12) 0.44292(8) 0.0211(2) Uani 1 1 d . . .
H23 H 1.2999 1.2802 0.5017 0.025 Uiso 1 1 calc R . .
C18 C 0.48196(14) 1.34332(11) 0.09684(8) 0.01761(18) Uani 1 1 d . . .
H18 H 0.4756 1.3493 0.0277 0.021 Uiso 1 1 calc R . .
C24 C 1.13619(14) 1.08105(12) 0.42209(8) 0.0222(2) Uani 1 1 d . . .
H24 H 1.1982 1.0338 0.4664 0.027 Uiso 1 1 calc R . .
C15 C 0.50165(14) 1.32656(10) 0.29912(8) 0.01683(17) Uani 1 1 d . . .
H15 H 0.5091 1.3215 0.3684 0.020 Uiso 1 1 calc R . .
C11 C -0.01079(15) 0.62929(12) 0.37707(8) 0.0212(2) Uani 1 1 d . . .
H11 H -0.1204 0.5939 0.3952 0.025 Uiso 1 1 calc R . .
C22 C 1.10750(14) 1.29792(12) 0.37818(8) 0.01987(19) Uani 1 1 d . . .
H22 H 1.1507 1.3984 0.3920 0.024 Uiso 1 1 calc R . .
C14 C 0.50275(12) 1.21456(10) 0.23824(7) 0.01291(16) Uani 1 1 d . . .
C12 C -0.01510(14) 0.58614(11) 0.27940(8) 0.02007(19) Uani 1 1 d . . .
H12 H -0.1281 0.5222 0.2308 0.024 Uiso 1 1 calc R . .
C13 C 0.14545(14) 0.63636(10) 0.25275(7) 0.01715(18) Uani 1 1 d . . .
H13 H 0.1429 0.6048 0.1867 0.021 Uiso 1 1 calc R . .
C4 C 0.00729(15) 0.83220(13) 0.03888(9) 0.0235(2) Uani 1 1 d . . .
H4 H -0.0999 0.8500 0.0344 0.028 Uiso 1 1 calc R . .
C10 C 0.15399(15) 0.72423(12) 0.44821(8) 0.0211(2) Uani 1 1 d . . .
H10 H 0.1570 0.7529 0.5150 0.025 Uiso 1 1 calc R . .
C6 C 0.16508(15) 0.71545(13) -0.02629(8) 0.0244(2) Uani 1 1 d . . .
H6 H 0.1630 0.6503 -0.0779 0.029 Uiso 1 1 calc R . .
C5 C 0.00493(15) 0.73777(14) -0.03640(8) 0.0261(2) Uani 1 1 d . . .
H5 H -0.1034 0.6895 -0.0935 0.031 Uiso 1 1 calc R . .
C16 C 0.48965(15) 1.44484(11) 0.25823(8) 0.01981(19) Uani 1 1 d . . .
H16 H 0.4876 1.5200 0.2997 0.024 Uiso 1 1 calc R . .
C17 C 0.48052(14) 1.45456(11) 0.15704(8) 0.01891(18) Uani 1 1 d . . .
H17 H 0.4734 1.5361 0.1295 0.023 Uiso 1 1 calc R . .
C7 C 0.50183(12) 0.93263(9) 0.21412(7) 0.01159(15) Uani 1 1 d . . .

loop_
_atom_site_aniso_label
_atom_site_aniso_U_11
_atom_site_aniso_U_22
_atom_site_aniso_U_33
_atom_site_aniso_U_23
_atom_site_aniso_U_13
_atom_site_aniso_U_12
S1 0.01418(10) 0.01427(10) 0.01597(10) 0.00452(8) 0.00467(8) 0.00807(8)
S3 0.01236(10) 0.01914(11) 0.01350(10) 0.00113(8) 0.00460(8) 0.00636(8)
S2 0.01720(11) 0.01268(10) 0.01104(9) 0.00157(7) 0.00475(8) 0.00732(8)
N1 0.0155(4) 0.0236(4) 0.0137(3) -0.0023(3) 0.0042(3) 0.0061(3)
C21 0.0146(4) 0.0193(4) 0.0172(4) 0.0044(3) 0.0038(3) 0.0066(3)
C9 0.0155(4) 0.0191(4) 0.0142(4) 0.0016(3) 0.0032(3) 0.0056(3)
C8 0.0140(4) 0.0128(4) 0.0147(4) 0.0032(3) 0.0042(3) 0.0061(3)
C2 0.0115(4) 0.0149(4) 0.0124(4) 0.0026(3) 0.0032(3) 0.0048(3)
C3 0.0143(4) 0.0191(4) 0.0203(4) 0.0017(3) 0.0039(3) 0.0078(3)
C20 0.0110(4) 0.0199(4) 0.0153(4) 0.0029(3) 0.0041(3) 0.0060(3)
C19 0.0154(4) 0.0159(4) 0.0152(4) 0.0022(3) 0.0051(3) 0.0067(3)
C25 0.0148(4) 0.0221(5) 0.0237(5) 0.0065(4) 0.0053(4) 0.0092(4)
C23 0.0128(4) 0.0294(5) 0.0178(4) 0.0030(4) 0.0026(3) 0.0068(4)
C18 0.0149(4) 0.0203(4) 0.0181(4) 0.0065(3) 0.0053(3) 0.0071(3)
C24 0.0149(4) 0.0293(5) 0.0226(5) 0.0087(4) 0.0032(4) 0.0107(4)
C15 0.0201(4) 0.0148(4) 0.0181(4) 0.0025(3) 0.0087(3) 0.0079(3)
C11 0.0165(4) 0.0230(5) 0.0225(5) 0.0018(4) 0.0072(4) 0.0056(4)
C22 0.0152(4) 0.0216(5) 0.0199(4) 0.0020(4) 0.0043(3) 0.0054(4)
C14 0.0121(4) 0.0122(4) 0.0150(4) 0.0028(3) 0.0045(3) 0.0052(3)
C12 0.0162(4) 0.0187(4) 0.0199(4) -0.0004(3) 0.0030(3) 0.0037(4)
C13 0.0178(4) 0.0148(4) 0.0156(4) 0.0005(3) 0.0037(3) 0.0045(3)
C4 0.0131(4) 0.0295(5) 0.0246(5) 0.0031(4) 0.0019(4) 0.0081(4)
C10 0.0193(5) 0.0252(5) 0.0167(4) 0.0008(4) 0.0065(4) 0.0063(4)
C6 0.0176(5) 0.0325(6) 0.0157(4) -0.0057(4) 0.0038(4) 0.0043(4)
C5 0.0141(4) 0.0373(6) 0.0174(4) -0.0013(4) 0.0007(4) 0.0039(4)
C16 0.0230(5) 0.0148(4) 0.0253(5) 0.0033(4) 0.0104(4) 0.0096(4)
C17 0.0168(4) 0.0161(4) 0.0257(5) 0.0080(4) 0.0074(4) 0.0077(3)
C7 0.0128(4) 0.0120(4) 0.0114(3) 0.0018(3) 0.0041(3) 0.0064(3)

loop_
_atom_type_symbol
_atom_type_description
_atom_type_scat_dispersion_real
_atom_type_scat_dispersion_imag
_atom_type_scat_source
C C 0.0033 0.0016 'International Tables Vol C Tables 4.2.6.8 and 6.1.1.4'
H H 0.0000 0.0000 'International Tables Vol C Tables 4.2.6.8 and 6.1.1.4'
N N 0.0061 0.0033 'International Tables Vol C Tables 4.2.6.8 and 6.1.1.4'
S S 0.1246 0.1234 'International Tables Vol C Tables 4.2.6.8 and 6.1.1.4'

loop_
_geom_angle_atom_site_label_1
_geom_angle_atom_site_label_2
_geom_angle_atom_site_label_3
_geom_angle
_geom_angle_site_symmetry_1
_geom_angle_site_symmetry_3
_geom_angle_publ_flag
C8 S1 C7 104.27(4) . . ?
C20 S3 C7 102.10(4) . . ?
C14 S2 C7 108.29(4) . . ?
C6 N1 C2 117.42(9) . . ?
C22 C21 C20 120.08(9) . . ?
C22 C21 H21 120.0 . . ?
C20 C21 H21 120.0 . . ?
C10 C9 C8 120.08(9) . . ?
C10 C9 H9 120.0 . . ?
C8 C9 H9 120.0 . . ?
C9 C8 C13 119.79(9) . . ?
C9 C8 S1 119.68(7) . . ?
C13 C8 S1 120.43(7) . . ?
N1 C2 C3 123.09(9) . . ?
N1 C2 C7 114.21(8) . . ?
C3 C2 C7 122.57(8) . . ?
C4 C3 C2 118.40(10) . . ?
C4 C3 H3 120.8 . . ?
C2 C3 H3 120.8 . . ?
C25 C20 C21 119.87(9) . . ?
C25 C20 S3 120.03(8) . . ?
C21 C20 S3 120.07(7) . . ?
C14 C19 C18 119.40(9) . . ?
C14 C19 H19 120.3 . . ?
C18 C19 H19 120.3 . . ?
C24 C25 C20 119.73(10) . . ?
C24 C25 H25 120.1 . . ?
C20 C25 H25 120.1 . . ?
C24 C23 C22 120.34(10) . . ?
C24 C23 H23 119.8 . . ?
C22 C23 H23 119.8 . . ?
C17 C18 C19 120.98(9) . . ?
C17 C18 H18 119.5 . . ?
C19 C18 H18 119.5 . . ?
C23 C24 C25 120.16(10) . . ?
C23 C24 H24 119.9 . . ?
C25 C24 H24 119.9 . . ?
C16 C15 C14 120.05(9) . . ?
C16 C15 H15 120.0 . . ?
C14 C15 H15 120.0 . . ?
C10 C11 C12 120.07(10) . . ?
C10 C11 H11 120.0 . . ?
C12 C11 H11 120.0 . . ?
C23 C22 C21 119.79(10) . . ?
C23 C22 H22 120.1 . . ?
C21 C22 H22 120.1 . . ?
C19 C14 C15 119.75(9) . . ?
C19 C14 S2 126.81(7) . . ?
C15 C14 S2 113.44(7) . . ?
C13 C12 C11 120.25(9) . . ?
C13 C12 H12 119.9 . . ?
C11 C12 H12 119.9 . . ?
C12 C13 C8 119.79(9) . . ?
C12 C13 H13 120.1 . . ?
C8 C13 H13 120.1 . . ?
C5 C4 C3 119.04(10) . . ?
C5 C4 H4 120.5 . . ?
C3 C4 H4 120.5 . . ?
C11 C10 C9 120.00(9) . . ?
C11 C10 H10 120.0 . . ?
C9 C10 H10 120.0 . . ?
N1 C6 C5 123.82(10) . . ?
N1 C6 H6 118.1 . . ?
C5 C6 H6 118.1 . . ?
C4 C5 C6 118.23(10) . . ?
C4 C5 H5 120.9 . . ?
C6 C5 H5 120.9 . . ?
C15 C16 C17 120.66(9) . . ?
C15 C16 H16 119.7 . . ?
C17 C16 H16 119.7 . . ?
C18 C17 C16 119.15(9) . . ?
C18 C17 H17 120.4 . . ?
C16 C17 H17 120.4 . . ?
C2 C7 S2 115.52(6) . . ?
C2 C7 S1 109.67(6) . . ?
S2 C7 S1 103.35(4) . . ?
C2 C7 S3 107.86(6) . . ?
S2 C7 S3 115.25(5) . . ?
S1 C7 S3 104.44(4) . . ?

loop_
_geom_bond_atom_site_label_1
_geom_bond_atom_site_label_2
_geom_bond_distance
_geom_bond_site_symmetry_2
_geom_bond_publ_flag
S1 C8 1.7792(10) . ?
S1 C7 1.8496(9) . ?
S3 C20 1.7815(10) . ?
S3 C7 1.8566(9) . ?
S2 C14 1.7727(9) . ?
S2 C7 1.8031(9) . ?
N1 C6 1.3376(13) . ?
N1 C2 1.3390(12) . ?
C21 C22 1.3926(14) . ?
C21 C20 1.3977(14) . ?
C21 H21 0.9500 . ?
C9 C10 1.3930(14) . ?
C9 C8 1.3968(13) . ?
C9 H9 0.9500 . ?
C8 C13 1.4006(13) . ?
C2 C3 1.3942(13) . ?
C2 C7 1.5215(12) . ?
C3 C4 1.3914(14) . ?
C3 H3 0.9500 . ?
C20 C25 1.3964(14) . ?
C19 C14 1.3965(13) . ?
C19 C18 1.3972(14) . ?
C19 H19 0.9500 . ?
C25 C24 1.3951(15) . ?
C25 H25 0.9500 . ?
C23 C24 1.3874(16) . ?
C23 C22 1.3918(15) . ?
C23 H23 0.9500 . ?
C18 C17 1.3911(15) . ?
C18 H18 0.9500 . ?
C24 H24 0.9500 . ?
C15 C16 1.3870(14) . ?
C15 C14 1.4013(13) . ?
C15 H15 0.9500 . ?
C11 C10 1.3918(14) . ?
C11 C12 1.3925(15) . ?
C11 H11 0.9500 . ?
C22 H22 0.9500 . ?
C12 C13 1.3914(15) . ?
C12 H12 0.9500 . ?
C13 H13 0.9500 . ?
C4 C5 1.3844(17) . ?
C4 H4 0.9500 . ?
C10 H10 0.9500 . ?
C6 C5 1.3876(16) . ?
C6 H6 0.9500 . ?
C5 H5 0.9500 . ?
C16 C17 1.3926(15) . ?
C16 H16 0.9500 . ?
C17 H17 0.9500 . ?

loop_
_geom_torsion_atom_site_label_1
_geom_torsion_atom_site_label_2
_geom_torsion_atom_site_label_3
_geom_torsion_atom_site_label_4
_geom_torsion
_geom_torsion_site_symmetry_1
_geom_torsion_site_symmetry_2
_geom_torsion_site_symmetry_3
_geom_torsion_site_symmetry_4
_geom_torsion_publ_flag
C10 C9 C8 C13 -0.10(15) . . . . ?
C10 C9 C8 S1 -176.49(8) . . . . ?
C7 S1 C8 C9 -103.68(8) . . . . ?
C7 S1 C8 C13 79.96(8) . . . . ?
C6 N1 C2 C3 -0.11(15) . . . . ?
C6 N1 C2 C7 175.88(9) . . . . ?
N1 C2 C3 C4 -0.13(16) . . . . ?
C7 C2 C3 C4 -175.79(9) . . . . ?
C22 C21 C20 C25 -1.12(15) . . . . ?
C22 C21 C20 S3 -179.36(8) . . . . ?
C7 S3 C20 C25 90.97(9) . . . . ?
C7 S3 C20 C21 -90.79(8) . . . . ?
C21 C20 C25 C24 1.87(15) . . . . ?
S3 C20 C25 C24 -179.89(8) . . . . ?
C14 C19 C18 C17 -0.30(15) . . . . ?
C22 C23 C24 C25 -0.34(17) . . . . ?
C20 C25 C24 C23 -1.14(16) . . . . ?
C24 C23 C22 C21 1.09(16) . . . . ?
C20 C21 C22 C23 -0.36(15) . . . . ?
C18 C19 C14 C15 0.18(14) . . . . ?
C18 C19 C14 S2 -178.88(7) . . . . ?
C16 C15 C14 C19 0.29(15) . . . . ?
C16 C15 C14 S2 179.48(8) . . . . ?
C7 S2 C14 C19 -5.43(10) . . . . ?
C7 S2 C14 C15 175.45(7) . . . . ?
C10 C11 C12 C13 0.72(17) . . . . ?
C11 C12 C13 C8 -1.71(16) . . . . ?
C9 C8 C13 C12 1.40(15) . . . . ?
S1 C8 C13 C12 177.76(8) . . . . ?
C2 C3 C4 C5 0.18(16) . . . . ?
C12 C11 C10 C9 0.58(17) . . . . ?
C8 C9 C10 C11 -0.88(16) . . . . ?
C2 N1 C6 C5 0.32(17) . . . . ?
C3 C4 C5 C6 0.00(18) . . . . ?
N1 C6 C5 C4 -0.26(19) . . . . ?
C14 C15 C16 C17 -0.67(16) . . . . ?
C19 C18 C17 C16 -0.07(15) . . . . ?
C15 C16 C17 C18 0.55(16) . . . . ?
N1 C2 C7 S2 171.60(7) . . . . ?
C3 C2 C7 S2 -12.38(12) . . . . ?
N1 C2 C7 S1 -72.14(9) . . . . ?
C3 C2 C7 S1 103.88(9) . . . . ?
N1 C2 C7 S3 41.02(10) . . . . ?
C3 C2 C7 S3 -142.96(8) . . . . ?
C14 S2 C7 C2 -59.35(8) . . . . ?
C14 S2 C7 S1 -179.14(4) . . . . ?
C14 S2 C7 S3 67.58(6) . . . . ?
C8 S1 C7 C2 -55.05(7) . . . . ?
C8 S1 C7 S2 68.67(5) . . . . ?
C8 S1 C7 S3 -170.41(4) . . . . ?
C20 S3 C7 C2 169.76(6) . . . . ?
C20 S3 C7 S2 39.03(6) . . . . ?
C20 S3 C7 S1 -73.62(5) . . . . ?

loop_
_cod_related_entry_id
_cod_related_entry_database
_cod_related_entry_code
1 ChemSpider 30658848
